data_7047715
loop_
_publ_author_name
'Stuhl, Christoph'
'Katzenmayer, Markus M.'
'Maichle-M\"ossmer, C\"acilia'
'Anwander, Reiner'

_publ_section_title
;
 Donor-stabilised molecular Mg/Al-bimetallic hydrides.
;
_journal_issue 42
_journal_name_full 'Dalton transactions (Cambridge, England : 2003)'
_journal_page_first 15173
_journal_page_last 15180
_journal_paper_doi 10.1039/c8dt03343a
_journal_volume 47
_journal_year 2018
_chemical_formula_sum 'C26 H60 Al2 Mg O5'
_chemical_formula_weight 531.01
_chemical_properties_physical Air-sensitive,Moisture-sensitive,Hygroscopic,Pyrophoric
_space_group_crystal_system triclinic
_space_group_IT_number 2
_space_group_name_Hall '-P 1'
_space_group_name_H-M_alt 'P -1'
_symmetry_space_group_name_Hall '-P 1'
_symmetry_space_group_name_H-M 'P -1'
_atom_sites_solution_hydrogens mixed
_audit_creation_method SHELXL-2014/7
_audit_update_record
;
2018-07-04 deposited with the CCDC.
2018-10-04 downloaded from the CCDC.
;
_cell_angle_alpha 90.875(6)
_cell_angle_beta 92.171(6)
_cell_angle_gamma 104.872(6)
_cell_formula_units_Z 2
_cell_length_a 9.554(3)
_cell_length_b 12.015(4)
_cell_length_c 15.069(5)
_cell_measurement_reflns_used 4570
_cell_measurement_temperature 100(2)
_cell_measurement_theta_max 24.86
_cell_measurement_theta_min 2.440
_cell_volume 1670.1(9)
_computing_cell_refinement 'Bruker SAINT'
_computing_data_collection 'Bruker COSMO'
_computing_data_reduction 'Bruker SAINT'
_computing_structure_refinement 'SHELXL-2014/7 (Sheldrick, 2014)'
_computing_structure_solution 'SHELXS-13 (Sheldrick 2008)'
_diffrn_ambient_temperature 100(2)
_diffrn_measured_fraction_theta_full 0.998
_diffrn_measured_fraction_theta_max 0.996
_diffrn_measurement_device_type 'Bruker APEX II DUO'
_diffrn_measurement_method 'phi and omega scans'
_diffrn_radiation_type MoK\a
_diffrn_radiation_wavelength 0.71073
_diffrn_reflns_av_R_equivalents 0.059
_diffrn_reflns_av_unetI/netI 0.0646
_diffrn_reflns_Laue_measured_fraction_full 0.998
_diffrn_reflns_Laue_measured_fraction_max 0.996
_diffrn_reflns_number 6875
_diffrn_reflns_point_group_measured_fraction_full 0.998
_diffrn_reflns_point_group_measured_fraction_max 0.996
_diffrn_reflns_theta_full 25.242
_diffrn_reflns_theta_max 26.498
_diffrn_reflns_theta_min 1.353
_diffrn_source 'ImuS-focus sealed tube'
_exptl_absorpt_coefficient_mu 0.134
_exptl_absorpt_correction_T_max 0.74537
_exptl_absorpt_correction_T_min 0.59788
_exptl_absorpt_correction_type empirical
_exptl_absorpt_process_details Twinabs
_exptl_crystal_colour colourless
_exptl_crystal_density_diffrn 1.056
_exptl_crystal_description column
_exptl_crystal_F_000 588
_exptl_crystal_size_max 0.433
_exptl_crystal_size_mid 0.166
_exptl_crystal_size_min 0.157
_refine_diff_density_max 0.630
_refine_diff_density_min -0.426
_refine_diff_density_rms 0.076
_refine_ls_extinction_method none
_refine_ls_goodness_of_fit_ref 1.064
_refine_ls_hydrogen_treatment mixed
_refine_ls_matrix_type full
_refine_ls_number_parameters 377
_refine_ls_number_reflns 6875
_refine_ls_number_restraints 231
_refine_ls_restrained_S_all 1.064
_refine_ls_R_factor_all 0.1286
_refine_ls_R_factor_gt 0.0859
_refine_ls_shift/su_max 0.000
_refine_ls_shift/su_mean 0.000
_refine_ls_structure_factor_coef Fsqd
_refine_ls_weighting_details 'w=1/[\s^2^(Fo^2^)+(0.0814P)^2^+3.0632P] where P=(Fo^2^+2Fc^2^)/3'
_refine_ls_weighting_scheme calc
_refine_ls_wR_factor_gt 0.1946
_refine_ls_wR_factor_ref 0.2143
_reflns_Friedel_coverage 0.000
_reflns_number_gt 4676
_reflns_number_total 6875
_reflns_threshold_expression 'I > 2\s(I)'
_cod_data_source_file c8dt03343a2.cif
_cod_data_source_block cs80hklf4_1
_cod_depositor_comments 'Adding full bibliography for 7047715--7047719.cif.'
_cod_original_cell_volume 1670.1(10)
_cod_database_code 7047715
_shelx_shelxl_version_number 2014/7
_shelx_space_group_comment
;
The symmetry employed for this shelxl refinement is uniquely defined
by the following loop, which should always be used as a source of
symmetry information in preference to the above space-group names.
They are only intended as comments.
;
_shelx_estimated_absorpt_t_min 0.944
_shelx_estimated_absorpt_t_max 0.979

loop_
_space_group_symop_operation_xyz
'x, y, z'
'-x, -y, -z'

loop_
_atom_site_label
_atom_site_type_symbol
_atom_site_fract_x
_atom_site_fract_y
_atom_site_fract_z
_atom_site_U_iso_or_equiv
_atom_site_adp_type
_atom_site_occupancy
_atom_site_site_symmetry_order
_atom_site_calc_flag
_atom_site_refinement_flags_posn
_atom_site_refinement_flags_adp
_atom_site_refinement_flags_occupancy
_atom_site_disorder_assembly
_atom_site_disorder_group
C1 C 0.8480(5) 0.4564(3) 0.3198(3) 0.0430(10) Uani 1 1 d . U . . .
H1A H 0.9156 0.4810 0.3721 0.052 Uiso 0.788(13) 1 calc R U P A 1
H1B H 0.7597 0.4008 0.3393 0.052 Uiso 0.788(13) 1 calc R U P A 1
H1C H 0.8938 0.4527 0.3794 0.052 Uiso 0.212(13) 1 calc R U P A 2
H1D H 0.7429 0.4191 0.3212 0.052 Uiso 0.212(13) 1 calc R U P A 2
C4 C 0.8940(5) 0.4563(4) 0.1679(3) 0.0401(10) Uani 1 1 d . U . . .
H4A H 0.7999 0.4156 0.1386 0.048 Uiso 0.788(13) 1 calc R U P A 1
H4B H 0.9724 0.4535 0.1275 0.048 Uiso 0.788(13) 1 calc R U P A 1
H4C H 0.8560 0.3963 0.1211 0.048 Uiso 0.212(13) 1 calc R U P A 2
H4D H 0.9862 0.5072 0.1490 0.048 Uiso 0.212(13) 1 calc R U P A 2
C5 C 0.6659(4) 0.1680(4) 0.1792(3) 0.0402(10) Uani 1 1 d . . . . .
H5A H 0.6515 0.2397 0.2061 0.048 Uiso 1 1 calc R U . . .
H5B H 0.6267 0.1034 0.2188 0.048 Uiso 1 1 calc R U . . .
C6 C 0.5920(5) 0.1451(4) 0.0878(3) 0.0513(12) Uani 1 1 d . . . . .
H6A H 0.4936 0.0929 0.0905 0.062 Uiso 1 1 calc R U . . .
H6B H 0.5850 0.2177 0.0600 0.062 Uiso 1 1 calc R U . . .
C7 C 0.6881(6) 0.0901(5) 0.0387(4) 0.0713(17) Uani 1 1 d . . . . .
H7A H 0.6813 0.1049 -0.0255 0.086 Uiso 1 1 calc R U . . .
H7B H 0.6610 0.0059 0.0471 0.086 Uiso 1 1 calc R U . . .
C8 C 0.8365(5) 0.1421(5) 0.0757(3) 0.0545(13) Uani 1 1 d . . . . .
H8A H 0.8948 0.0848 0.0757 0.065 Uiso 1 1 calc R U . . .
H8B H 0.8855 0.2085 0.0403 0.065 Uiso 1 1 calc R U . . .
C9 C 1.1724(5) 0.0701(4) 0.2315(3) 0.0459(11) Uani 1 1 d . . . . .
H9A H 1.2407 0.0694 0.2825 0.055 Uiso 1 1 calc R U . . .
H9B H 1.2211 0.1277 0.1888 0.055 Uiso 1 1 calc R U . . .
C10 C 1.1217(6) -0.0474(4) 0.1877(3) 0.0583(14) Uani 1 1 d . . . . .
H10A H 1.0835 -0.0431 0.1263 0.070 Uiso 1 1 calc R U . . .
H10B H 1.2006 -0.0870 0.1869 0.070 Uiso 1 1 calc R U . . .
C11 C 1.0039(6) -0.1065(4) 0.2471(4) 0.0591(14) Uani 1 1 d . . . . .
H11A H 1.0446 -0.1402 0.2983 0.071 Uiso 1 1 calc R U . . .
H11B H 0.9314 -0.1685 0.2140 0.071 Uiso 1 1 calc R U . . .
C12 C 0.9358(6) -0.0124(3) 0.2779(4) 0.0549(13) Uani 1 1 d . . . . .
H12A H 0.8433 -0.0174 0.2441 0.066 Uiso 1 1 calc R U . . .
H12B H 0.9166 -0.0189 0.3419 0.066 Uiso 1 1 calc R U . . .
C13 C 1.2028(4) 0.2700(3) 0.4212(2) 0.0330(9) Uani 1 1 d . . . . .
H13A H 1.2686 0.2247 0.3999 0.040 Uiso 1 1 calc R U . . .
H13B H 1.1217 0.2181 0.4512 0.040 Uiso 1 1 calc R U . . .
C14 C 1.2836(5) 0.3679(4) 0.4832(3) 0.0460(11) Uani 1 1 d . . . . .
H14A H 1.2167 0.3926 0.5231 0.055 Uiso 1 1 calc R U . . .
H14B H 1.3600 0.3455 0.5195 0.055 Uiso 1 1 calc R U . . .
C15 C 1.3479(5) 0.4609(4) 0.4205(3) 0.0474(11) Uani 1 1 d . . . . .
H15A H 1.4374 0.4488 0.3956 0.057 Uiso 1 1 calc R U . . .
H15B H 1.3701 0.5379 0.4502 0.057 Uiso 1 1 calc R U . . .
C16 C 1.2287(5) 0.4479(3) 0.3494(3) 0.0534(13) Uani 1 1 d . . . . .
H16A H 1.1642 0.4978 0.3635 0.064 Uiso 1 1 calc R U . . .
H16B H 1.2700 0.4692 0.2909 0.064 Uiso 1 1 calc R U . . .
C17 C 1.2380(5) 0.5061(4) 0.0569(3) 0.0514(12) Uani 1 1 d . . . . .
H17A H 1.2326 0.5550 0.1087 0.077 Uiso 1 1 calc R U . . .
H17B H 1.1513 0.4980 0.0180 0.077 Uiso 1 1 calc R U . . .
H17C H 1.3244 0.5416 0.0244 0.077 Uiso 1 1 calc R U . . .
C18 C 1.4290(6) 0.3693(6) 0.1718(4) 0.0764(17) Uani 1 1 d . . . . .
H18A H 1.4235 0.2988 0.2048 0.115 Uiso 1 1 calc R U . . .
H18B H 1.4399 0.4345 0.2137 0.115 Uiso 1 1 calc R U . . .
H18C H 1.5126 0.3836 0.1339 0.115 Uiso 1 1 calc R U . . .
C19 C 1.2214(6) 0.2331(4) -0.0009(3) 0.0539(12) Uani 1 1 d . . . . .
H19A H 1.1235 0.2203 -0.0280 0.081 Uiso 1 1 calc R U . . .
H19B H 1.2340 0.1608 0.0230 0.081 Uiso 1 1 calc R U . . .
H19C H 1.2929 0.2602 -0.0460 0.081 Uiso 1 1 calc R U . . .
C20 C 0.8764(7) 0.2992(5) 0.5354(4) 0.0711(16) Uani 1 1 d . . . . .
H20A H 0.9085 0.3729 0.5059 0.107 Uiso 1 1 calc R U . . .
H20B H 0.9609 0.2766 0.5603 0.107 Uiso 1 1 calc R U . . .
H20C H 0.8126 0.3071 0.5832 0.107 Uiso 1 1 calc R U . . .
C21 C 0.5726(5) 0.1972(4) 0.4226(3) 0.0526(12) Uani 1 1 d . . . . .
H21A H 0.5110 0.1682 0.4721 0.079 Uiso 1 1 calc R U . . .
H21B H 0.5329 0.1524 0.3683 0.079 Uiso 1 1 calc R U . . .
H21C H 0.5756 0.2784 0.4139 0.079 Uiso 1 1 calc R U . . .
C22 C 0.7813(5) 0.0284(4) 0.4935(3) 0.0503(12) Uani 1 1 d . . . . .
H22A H 0.8828 0.0281 0.5051 0.075 Uiso 1 1 calc R U . . .
H22B H 0.7369 -0.0311 0.4484 0.075 Uiso 1 1 calc R U . . .
H22C H 0.7289 0.0127 0.5485 0.075 Uiso 1 1 calc R U . . .
Al1 Al 1.24952(13) 0.35143(11) 0.09706(8) 0.0361(3) Uani 1 1 d . . . . .
Al2 Al 0.77166(12) 0.18221(10) 0.44976(8) 0.0329(3) Uani 1 1 d . . . . .
Mg1 Mg 0.98421(12) 0.25219(9) 0.25851(7) 0.0217(3) Uani 1 1 d . . . . .
O1 O 0.9159(3) 0.4040(2) 0.25213(16) 0.0299(6) Uani 1 1 d . . . . .
O2 O 0.8190(3) 0.1792(2) 0.16565(16) 0.0324(6) Uani 1 1 d . . . . .
O3 O 1.0412(3) 0.0956(2) 0.26102(18) 0.0324(6) Uani 1 1 d . . . . .
O4 O 1.1493(3) 0.32771(19) 0.34830(16) 0.0278(6) Uani 1 1 d . . . . .
C2 C 0.8100(12) 0.5580(7) 0.2796(5) 0.055(2) Uani 0.788(13) 1 d . U P A 1
H2A H 0.8417 0.6269 0.3195 0.066 Uiso 0.788(13) 1 calc R U P A 1
H2B H 0.7042 0.5423 0.2667 0.066 Uiso 0.788(13) 1 calc R U P A 1
C3 C 0.8960(10) 0.5753(5) 0.1905(4) 0.051(2) Uani 0.788(13) 1 d . U P A 1
H3A H 0.8456 0.6095 0.1438 0.061 Uiso 0.788(13) 1 calc R U P A 1
H3B H 0.9962 0.6239 0.2008 0.061 Uiso 0.788(13) 1 calc R U P A 1
C2A C 0.876(3) 0.582(3) 0.289(2) 0.043(6) Uani 0.212(13) 1 d . U P A 2
H2C H 0.9796 0.6202 0.2826 0.051 Uiso 0.212(13) 1 calc R U P A 2
H2D H 0.8283 0.6299 0.3249 0.051 Uiso 0.212(13) 1 calc R U P A 2
C3A C 0.780(3) 0.528(2) 0.1860(13) 0.045(6) Uani 0.212(13) 1 d . U P A 2
H3C H 0.6800 0.4801 0.1934 0.054 Uiso 0.212(13) 1 calc R U P A 2
H3D H 0.7798 0.5891 0.1423 0.054 Uiso 0.212(13) 1 calc R U P A 2
O5 O 0.4665(4) 0.8972(3) 0.2122(2) 0.0624(9) Uani 1 1 d D U . . .
C23 C 0.4761(11) 0.8797(8) 0.3051(5) 0.0619(17) Uani 0.724(12) 1 d D U P B 1
H23A H 0.3795 0.8685 0.3305 0.074 Uiso 0.724(12) 1 calc R U P B 1
H23B H 0.5432 0.9476 0.3352 0.074 Uiso 0.724(12) 1 calc R U P B 1
C24 C 0.5314(11) 0.7742(7) 0.3186(5) 0.0631(17) Uani 0.724(12) 1 d . U P B 1
H24A H 0.6279 0.7945 0.3499 0.076 Uiso 0.724(12) 1 calc R U P B 1
H24B H 0.4636 0.7166 0.3534 0.076 Uiso 0.724(12) 1 calc R U P B 1
C25 C 0.5403(11) 0.7295(8) 0.2278(7) 0.0652(17) Uani 0.724(12) 1 d . U P B 1
H25A H 0.4872 0.6471 0.2222 0.078 Uiso 0.724(12) 1 calc R U P B 1
H25B H 0.6427 0.7371 0.2138 0.078 Uiso 0.724(12) 1 calc R U P B 1
C26 C 0.4739(11) 0.7989(7) 0.1666(6) 0.0640(18) Uani 0.724(12) 1 d D U P B 1
H26A H 0.5336 0.8193 0.1141 0.077 Uiso 0.724(12) 1 calc R U P B 1
H26B H 0.3756 0.7543 0.1460 0.077 Uiso 0.724(12) 1 calc R U P B 1
C23A C 0.418(3) 0.8641(18) 0.3009(12) 0.062(2) Uani 0.276(12) 1 d D U P B 2
H23C H 0.4765 0.9177 0.3467 0.074 Uiso 0.276(12) 1 calc R U P B 2
H23D H 0.3145 0.8638 0.3059 0.074 Uiso 0.276(12) 1 calc R U P B 2
C24A C 0.437(3) 0.7484(16) 0.3105(13) 0.065(2) Uani 0.276(12) 1 d D U P B 2
H24C H 0.5058 0.7490 0.3616 0.078 Uiso 0.276(12) 1 calc R U P B 2
H24D H 0.3432 0.6953 0.3240 0.078 Uiso 0.276(12) 1 calc R U P B 2
C25A C 0.491(3) 0.706(2) 0.2337(15) 0.063(2) Uani 0.276(12) 1 d D U P B 2
H25C H 0.4503 0.6219 0.2224 0.075 Uiso 0.276(12) 1 calc R U P B 2
H25D H 0.5980 0.7264 0.2327 0.075 Uiso 0.276(12) 1 calc R U P B 2
C26A C 0.421(3) 0.7793(14) 0.1759(16) 0.058(2) Uani 0.276(12) 1 d D U P B 2
H26C H 0.4525 0.7769 0.1142 0.070 Uiso 0.276(12) 1 calc R U P B 2
H26D H 0.3145 0.7507 0.1755 0.070 Uiso 0.276(12) 1 calc R U P B 2
H2 H 0.852(4) 0.201(3) 0.353(2) 0.024(9) Uiso 1 1 d . . . . .
H1 H 1.111(4) 0.305(3) 0.160(2) 0.033(10) Uiso 1 1 d . . . . .

loop_
_atom_site_aniso_label
_atom_site_aniso_U_11
_atom_site_aniso_U_22
_atom_site_aniso_U_33
_atom_site_aniso_U_23
_atom_site_aniso_U_13
_atom_site_aniso_U_12
C1 0.067(3) 0.037(2) 0.031(2) 0.0031(17) 0.002(2) 0.025(2)
C4 0.056(3) 0.043(2) 0.028(2) 0.0164(16) 0.0033(18) 0.0249(19)
C5 0.026(2) 0.050(2) 0.037(2) 0.0015(18) -0.0022(17) -0.0032(17)
C6 0.042(2) 0.063(3) 0.044(3) -0.007(2) -0.017(2) 0.008(2)
C7 0.077(4) 0.093(4) 0.050(3) -0.032(3) -0.033(3) 0.040(3)
C8 0.046(3) 0.076(3) 0.035(2) -0.021(2) -0.004(2) 0.006(2)
C9 0.053(3) 0.046(2) 0.048(3) 0.009(2) 0.010(2) 0.029(2)
C10 0.087(4) 0.059(3) 0.045(3) -0.005(2) -0.001(3) 0.047(3)
C11 0.088(4) 0.027(2) 0.063(3) -0.003(2) -0.005(3) 0.019(2)
C12 0.073(3) 0.023(2) 0.066(3) 0.004(2) 0.019(3) 0.004(2)
C13 0.033(2) 0.035(2) 0.029(2) 0.0125(16) -0.0089(16) 0.0062(16)
C14 0.045(2) 0.056(3) 0.031(2) -0.0008(19) -0.0160(19) 0.005(2)
C15 0.039(2) 0.038(2) 0.055(3) 0.004(2) -0.019(2) -0.0065(18)
C16 0.057(3) 0.030(2) 0.058(3) 0.0100(19) -0.030(2) -0.0143(19)
C17 0.052(3) 0.051(3) 0.044(3) 0.016(2) 0.003(2) -0.001(2)
C18 0.055(3) 0.097(5) 0.084(4) 0.024(4) 0.006(3) 0.031(3)
C19 0.066(3) 0.064(3) 0.039(3) 0.010(2) 0.014(2) 0.027(3)
C20 0.088(4) 0.064(3) 0.058(3) 0.003(3) -0.001(3) 0.013(3)
C21 0.036(2) 0.070(3) 0.058(3) 0.024(2) 0.011(2) 0.022(2)
C22 0.044(2) 0.066(3) 0.049(3) 0.030(2) 0.016(2) 0.023(2)
Al1 0.0304(6) 0.0485(7) 0.0288(6) 0.0128(5) 0.0024(5) 0.0086(5)
Al2 0.0281(6) 0.0450(7) 0.0287(6) 0.0104(5) 0.0043(5) 0.0144(5)
Mg1 0.0228(6) 0.0212(6) 0.0194(6) 0.0032(4) -0.0043(4) 0.0032(4)
O1 0.0421(15) 0.0288(13) 0.0209(13) 0.0059(10) -0.0038(11) 0.0135(11)
O2 0.0277(13) 0.0400(15) 0.0243(13) -0.0063(11) -0.0065(11) 0.0008(11)
O3 0.0389(15) 0.0215(12) 0.0375(15) 0.0056(11) 0.0073(12) 0.0083(11)
O4 0.0283(13) 0.0246(12) 0.0257(13) 0.0061(10) -0.0102(10) -0.0007(10)
C2 0.091(6) 0.050(4) 0.037(3) 0.005(3) -0.005(4) 0.043(4)
C3 0.090(6) 0.036(3) 0.036(3) 0.010(2) 0.004(3) 0.031(3)
C2A 0.058(15) 0.043(7) 0.038(8) 0.010(6) 0.012(8) 0.032(7)
C3A 0.065(12) 0.053(11) 0.031(8) 0.013(6) 0.006(7) 0.039(10)
O5 0.085(2) 0.0469(15) 0.0574(17) 0.0095(13) 0.0027(17) 0.0195(15)
C23 0.070(3) 0.063(3) 0.055(2) 0.005(2) 0.005(3) 0.020(3)
C24 0.067(3) 0.060(3) 0.061(3) 0.015(2) -0.003(3) 0.015(2)
C25 0.067(3) 0.063(3) 0.070(3) 0.006(2) -0.004(3) 0.026(3)
C26 0.079(4) 0.060(3) 0.060(3) 0.001(2) 0.004(3) 0.030(3)
C23A 0.067(4) 0.062(3) 0.058(3) 0.006(3) 0.004(3) 0.018(3)
C24A 0.071(4) 0.062(3) 0.063(3) 0.014(3) 0.002(3) 0.017(3)
C25A 0.068(4) 0.055(3) 0.065(4) 0.008(3) -0.004(3) 0.018(3)
C26A 0.063(4) 0.054(3) 0.059(3) 0.003(3) -0.002(3) 0.018(3)

loop_
_atom_type_symbol
_atom_type_description
_atom_type_scat_dispersion_real
_atom_type_scat_dispersion_imag
_atom_type_scat_source
C C 0.0033 0.0016 'International Tables Vol C Tables 4.2.6.8 and 6.1.1.4'
Al Al 0.0645 0.0514 'International Tables Vol C Tables 4.2.6.8 and 6.1.1.4'
Mg Mg 0.0486 0.0363 'International Tables Vol C Tables 4.2.6.8 and 6.1.1.4'
O O 0.0106 0.0060 'International Tables Vol C Tables 4.2.6.8 and 6.1.1.4'
H H 0.0000 0.0000 'International Tables Vol C Tables 4.2.6.8 and 6.1.1.4'

loop_
_geom_angle_atom_site_label_1
_geom_angle_atom_site_label_2
_geom_angle_atom_site_label_3
_geom_angle
O1 C1 C2 107.1(4)
O1 C1 C2A 102.1(12)
O1 C1 H1A 110.3
C2 C1 H1A 110.3
O1 C1 H1B 110.3
C2 C1 H1B 110.3
H1A C1 H1B 108.6
O1 C1 H1C 111.3
C2A C1 H1C 111.3
O1 C1 H1D 111.3
C2A C1 H1D 111.3
H1C C1 H1D 109.2
O1 C4 C3 105.4(4)
O1 C4 C3A 105.4(8)
O1 C4 H4A 110.7
C3 C4 H4A 110.7
O1 C4 H4B 110.7
C3 C4 H4B 110.7
H4A C4 H4B 108.8
O1 C4 H4C 110.7
C3A C4 H4C 110.7
O1 C4 H4D 110.7
C3A C4 H4D 110.7
H4C C4 H4D 108.8
O2 C5 C6 105.4(3)
O2 C5 H5A 110.7
C6 C5 H5A 110.7
O2 C5 H5B 110.7
C6 C5 H5B 110.7
H5A C5 H5B 108.8
C7 C6 C5 103.2(4)
C7 C6 H6A 111.1
C5 C6 H6A 111.1
C7 C6 H6B 111.1
C5 C6 H6B 111.1
H6A C6 H6B 109.1
C6 C7 C8 106.1(4)
C6 C7 H7A 110.5
C8 C7 H7A 110.5
C6 C7 H7B 110.5
C8 C7 H7B 110.5
H7A C7 H7B 108.7
O2 C8 C7 105.5(4)
O2 C8 H8A 110.6
C7 C8 H8A 110.6
O2 C8 H8B 110.6
C7 C8 H8B 110.6
H8A C8 H8B 108.8
O3 C9 C10 104.5(4)
O3 C9 H9A 110.9
C10 C9 H9A 110.9
O3 C9 H9B 110.9
C10 C9 H9B 110.9
H9A C9 H9B 108.9
C11 C10 C9 101.8(4)
C11 C10 H10A 111.4
C9 C10 H10A 111.4
C11 C10 H10B 111.4
C9 C10 H10B 111.4
H10A C10 H10B 109.3
C10 C11 C12 104.9(4)
C10 C11 H11A 110.8
C12 C11 H11A 110.8
C10 C11 H11B 110.8
C12 C11 H11B 110.8
H11A C11 H11B 108.8
O3 C12 C11 105.5(4)
O3 C12 H12A 110.6
C11 C12 H12A 110.6
O3 C12 H12B 110.6
C11 C12 H12B 110.6
H12A C12 H12B 108.8
O4 C13 C14 103.9(3)
O4 C13 H13A 111.0
C14 C13 H13A 111.0
O4 C13 H13B 111.0
C14 C13 H13B 111.0
H13A C13 H13B 109.0
C15 C14 C13 102.9(3)
C15 C14 H14A 111.2
C13 C14 H14A 111.2
C15 C14 H14B 111.2
C13 C14 H14B 111.2
H14A C14 H14B 109.1
C14 C15 C16 102.5(3)
C14 C15 H15A 111.3
C16 C15 H15A 111.3
C14 C15 H15B 111.3
C16 C15 H15B 111.3
H15A C15 H15B 109.2
O4 C16 C15 105.9(3)
O4 C16 H16A 110.6
C15 C16 H16A 110.6
O4 C16 H16B 110.6
C15 C16 H16B 110.6
H16A C16 H16B 108.7
Al1 C17 H17A 109.5
Al1 C17 H17B 109.5
H17A C17 H17B 109.5
Al1 C17 H17C 109.5
H17A C17 H17C 109.5
H17B C17 H17C 109.5
Al1 C18 H18A 109.5
Al1 C18 H18B 109.5
H18A C18 H18B 109.5
Al1 C18 H18C 109.5
H18A C18 H18C 109.5
H18B C18 H18C 109.5
Al1 C19 H19A 109.5
Al1 C19 H19B 109.5
H19A C19 H19B 109.5
Al1 C19 H19C 109.5
H19A C19 H19C 109.5
H19B C19 H19C 109.5
Al2 C20 H20A 109.5
Al2 C20 H20B 109.5
H20A C20 H20B 109.5
Al2 C20 H20C 109.5
H20A C20 H20C 109.5
H20B C20 H20C 109.5
Al2 C21 H21A 109.5
Al2 C21 H21B 109.5
H21A C21 H21B 109.5
Al2 C21 H21C 109.5
H21A C21 H21C 109.5
H21B C21 H21C 109.5
Al2 C22 H22A 109.5
Al2 C22 H22B 109.5
H22A C22 H22B 109.5
Al2 C22 H22C 109.5
H22A C22 H22C 109.5
H22B C22 H22C 109.5
C18 Al1 C17 108.8(2)
C18 Al1 C19 114.8(3)
C17 Al1 C19 114.0(2)
C18 Al1 H1 108.0(13)
C17 Al1 H1 106.1(13)
C19 Al1 H1 104.7(13)
C20 Al2 C21 111.7(3)
C20 Al2 C22 108.4(2)
C21 Al2 C22 114.6(2)
C20 Al2 H2 109.9(12)
C21 Al2 H2 104.6(12)
C22 Al2 H2 107.5(12)
O4 Mg1 O2 178.60(11)
O4 Mg1 O3 92.06(11)
O2 Mg1 O3 88.79(11)
O4 Mg1 O1 91.18(10)
O2 Mg1 O1 87.97(11)
O3 Mg1 O1 176.67(11)
O4 Mg1 H2 91.7(10)
O2 Mg1 H2 89.4(10)
O3 Mg1 H2 89.7(10)
O1 Mg1 H2 89.5(10)
O4 Mg1 H1 90.4(11)
O2 Mg1 H1 88.5(11)
O3 Mg1 H1 91.5(11)
O1 Mg1 H1 89.2(11)
H2 Mg1 H1 177.5(14)
C1 O1 C4 107.8(3)
C1 O1 Mg1 128.3(2)
C4 O1 Mg1 122.0(2)
C8 O2 C5 109.4(3)
C8 O2 Mg1 126.3(2)
C5 O2 Mg1 124.0(2)
C9 O3 C12 108.7(3)
C9 O3 Mg1 128.5(2)
C12 O3 Mg1 121.8(3)
C16 O4 C13 109.6(3)
C16 O4 Mg1 124.8(2)
C13 O4 Mg1 125.5(2)
C1 C2 C3 103.6(6)
C1 C2 H2A 111.0
C3 C2 H2A 111.0
C1 C2 H2B 111.0
C3 C2 H2B 111.0
H2A C2 H2B 109.0
C4 C3 C2 100.6(5)
C4 C3 H3A 111.7
C2 C3 H3A 111.7
C4 C3 H3B 111.7
C2 C3 H3B 111.7
H3A C3 H3B 109.4
C1 C2A C3A 88.8(18)
C1 C2A H2C 113.8
C3A C2A H2C 113.8
C1 C2A H2D 113.8
C3A C2A H2D 113.8
H2C C2A H2D 111.1
C4 C3A C2A 89.5(15)
C4 C3A H3C 113.7
C2A C3A H3C 113.7
C4 C3A H3D 113.7
C2A C3A H3D 113.7
H3C C3A H3D 111.0
C26 O5 C23 109.5(6)
C23A O5 C26A 93.8(14)
O5 C23 C24 107.8(6)
O5 C23 H23A 110.1
C24 C23 H23A 110.1
O5 C23 H23B 110.1
C24 C23 H23B 110.1
H23A C23 H23B 108.5
C25 C24 C23 104.4(6)
C25 C24 H24A 110.9
C23 C24 H24A 110.9
C25 C24 H24B 110.9
C23 C24 H24B 110.9
H24A C24 H24B 108.9
C24 C25 C26 106.8(7)
C24 C25 H25A 110.4
C26 C25 H25A 110.4
C24 C25 H25B 110.4
C26 C25 H25B 110.4
H25A C25 H25B 108.6
O5 C26 C25 107.9(7)
O5 C26 H26A 110.1
C25 C26 H26A 110.1
O5 C26 H26B 110.1
C25 C26 H26B 110.1
H26A C26 H26B 108.4
C24A C23A O5 104.5(14)
C24A C23A H23C 110.8
O5 C23A H23C 110.8
C24A C23A H23D 110.8
O5 C23A H23D 110.8
H23C C23A H23D 108.9
C25A C24A C23A 113.6(17)
C25A C24A H24C 108.8
C23A C24A H24C 108.8
C25A C24A H24D 108.8
C23A C24A H24D 108.8
H24C C24A H24D 107.7
C24A C25A C26A 90.2(18)
C24A C25A H25C 113.6
C26A C25A H25C 113.6
C24A C25A H25D 113.6
C26A C25A H25D 113.6
H25C C25A H25D 110.9
O5 C26A C25A 107.9(15)
O5 C26A H26C 110.1
C25A C26A H26C 110.1
O5 C26A H26D 110.1
C25A C26A H26D 110.1
H26C C26A H26D 108.4
Al1 H1 Mg1 166(2)
Al2 H2 Mg1 165(2)

loop_
_geom_bond_atom_site_label_1
_geom_bond_atom_site_label_2
_geom_bond_distance
C1 O1 1.449(5)
C1 C2 1.491(8)
C1 C2A 1.54(3)
C1 H1A 0.9900
C1 H1B 0.9900
C1 H1C 0.9900
C1 H1D 0.9900
C4 O1 1.456(4)
C4 C3 1.460(7)
C4 C3A 1.59(2)
C4 H4A 0.9900
C4 H4B 0.9900
C4 H4C 0.9900
C4 H4D 0.9900
C5 O2 1.457(5)
C5 C6 1.512(6)
C5 H5A 0.9900
C5 H5B 0.9900
C6 C7 1.474(7)
C6 H6A 0.9900
C6 H6B 0.9900
C7 C8 1.478(6)
C7 H7A 0.9900
C7 H7B 0.9900
C8 O2 1.450(5)
C8 H8A 0.9900
C8 H8B 0.9900
C9 O3 1.449(5)
C9 C10 1.503(6)
C9 H9A 0.9900
C9 H9B 0.9900
C10 C11 1.502(7)
C10 H10A 0.9900
C10 H10B 0.9900
C11 C12 1.516(6)
C11 H11A 0.9900
C11 H11B 0.9900
C12 O3 1.456(5)
C12 H12A 0.9900
C12 H12B 0.9900
C13 O4 1.453(4)
C13 C14 1.516(5)
C13 H13A 0.9900
C13 H13B 0.9900
C14 C15 1.498(6)
C14 H14A 0.9900
C14 H14B 0.9900
C15 C16 1.511(5)
C15 H15A 0.9900
C15 H15B 0.9900
C16 O4 1.448(4)
C16 H16A 0.9900
C16 H16B 0.9900
C17 Al1 1.992(5)
C17 H17A 0.9800
C17 H17B 0.9800
C17 H17C 0.9800
C18 Al1 1.978(6)
C18 H18A 0.9800
C18 H18B 0.9800
C18 H18C 0.9800
C19 Al1 1.996(5)
C19 H19A 0.9800
C19 H19B 0.9800
C19 H19C 0.9800
C20 Al2 1.941(6)
C20 H20A 0.9800
C20 H20B 0.9800
C20 H20C 0.9800
C21 Al2 1.984(4)
C21 H21A 0.9800
C21 H21B 0.9800
C21 H21C 0.9800
C22 Al2 1.994(4)
C22 H22A 0.9800
C22 H22B 0.9800
C22 H22C 0.9800
Al1 H1 1.64(4)
Al2 H2 1.67(4)
Mg1 O4 2.052(2)
Mg1 O2 2.075(3)
Mg1 O3 2.089(3)
Mg1 O1 2.091(3)
Mg1 H2 1.94(4)
Mg1 H1 1.96(4)
C2 C3 1.589(12)
C2 H2A 0.9900
C2 H2B 0.9900
C3 H3A 0.9900
C3 H3B 0.9900
C2A C3A 1.80(4)
C2A H2C 0.9900
C2A H2D 0.9900
C3A H3C 0.9900
C3A H3D 0.9900
O5 C26 1.376(8)
O5 C23 1.423(8)
O5 C23A 1.459(16)
O5 C26A 1.461(16)
C23 C24 1.507(11)
C23 H23A 0.9900
C23 H23B 0.9900
C24 C25 1.476(12)
C24 H24A 0.9900
C24 H24B 0.9900
C25 C26 1.484(11)
C25 H25A 0.9900
C25 H25B 0.9900
C26 H26A 0.9900
C26 H26B 0.9900
C23A C24A 1.458(17)
C23A H23C 0.9900
C23A H23D 0.9900
C24A C25A 1.423(18)
C24A H24C 0.9900
C24A H24D 0.9900
C25A C26A 1.505(18)
C25A H25C 0.9900
C25A H25D 0.9900
C26A H26C 0.9900
C26A H26D 0.9900
